data_7205907
loop_
_publ_author_name
'Shaabani, Ahmad'
'Sarvary, Afshin'
'Ghasemi, Sabrieh'
'Rezayan, Ali Hossein'
'Ghadari, Rahim'
'Ng, Seik Weng'

_publ_section_title
;
 An environmentally benign approach for the synthesis of bifunctional
 sulfonamide-amide compounds via isocyanide-based multicomponent
 reactions
;
_journal_issue 3
_journal_name_full 'Green Chemistry'
_journal_page_first 582
_journal_paper_doi 10.1039/c0gc00442a
_journal_volume 13
_journal_year 2011
_chemical_formula_sum 'C24 H36 N2 O6 S'
_chemical_formula_weight 480.61
_chemical_name_systematic
;
?
;
_space_group_IT_number 2
_symmetry_space_group_name_Hall '-P 1'
_symmetry_space_group_name_H-M 'P -1'
_atom_sites_solution_hydrogens geom
_atom_sites_solution_primary direct
_atom_sites_solution_secondary difmap
_audit_creation_method SHELXL-97
_cell_angle_alpha 73.495(3)
_cell_angle_beta 82.566(4)
_cell_angle_gamma 65.165(3)
_cell_formula_units_Z 2
_cell_length_a 8.818(2)
_cell_length_b 10.459(2)
_cell_length_c 16.684(4)
_cell_measurement_temperature 295(2)
_cell_volume 1338.8(5)
_computing_structure_refinement 'SHELXL-97 (Sheldrick, 1997)'
_computing_structure_solution 'SHELXS-97 (Sheldrick, 1990)'
_diffrn_ambient_temperature 295(2)
_diffrn_measured_fraction_theta_full 0.999
_diffrn_measured_fraction_theta_max 0.999
_diffrn_radiation_monochromator graphite
_diffrn_radiation_source 'fine-focus sealed tube'
_diffrn_radiation_type MoK\a
_diffrn_radiation_wavelength 0.71073
_diffrn_reflns_av_R_equivalents 0.0643
_diffrn_reflns_av_sigmaI/netI 0.1062
_diffrn_reflns_limit_h_max 10
_diffrn_reflns_limit_h_min -10
_diffrn_reflns_limit_k_max 12
_diffrn_reflns_limit_k_min -12
_diffrn_reflns_limit_l_max 19
_diffrn_reflns_limit_l_min -19
_diffrn_reflns_number 10652
_diffrn_reflns_theta_full 25.00
_diffrn_reflns_theta_max 25.00
_diffrn_reflns_theta_min 1.27
_exptl_absorpt_coefficient_mu 0.159
_exptl_absorpt_correction_T_max 0.9921
_exptl_absorpt_correction_T_min 0.9689
_exptl_crystal_density_diffrn 1.192
_exptl_crystal_density_method 'not measured'
_exptl_crystal_F_000 516
_exptl_crystal_size_max 0.20
_exptl_crystal_size_mid 0.15
_exptl_crystal_size_min 0.05
_refine_diff_density_max 0.796
_refine_diff_density_min -0.362
_refine_diff_density_rms 0.105
_refine_ls_extinction_method none
_refine_ls_goodness_of_fit_ref 1.010
_refine_ls_hydrogen_treatment mixed
_refine_ls_matrix_type full
_refine_ls_number_parameters 299
_refine_ls_number_reflns 4721
_refine_ls_number_restraints 28
_refine_ls_restrained_S_all 1.034
_refine_ls_R_factor_all 0.1706
_refine_ls_R_factor_gt 0.0722
_refine_ls_shift/su_max 0.002
_refine_ls_shift/su_mean 0.000
_refine_ls_structure_factor_coef Fsqd
_refine_ls_weighting_details 'calc w=1/[\s^2^(Fo^2^)+(0.1287P)^2^+0.0000P] where P=(Fo^2^+2Fc^2^)/3'
_refine_ls_weighting_scheme calc
_refine_ls_wR_factor_gt 0.1940
_refine_ls_wR_factor_ref 0.2562
_reflns_number_gt 2169
_reflns_number_total 4721
_reflns_threshold_expression >2sigma(I)
_cod_data_source_file c0gc00442a.txt
_cod_data_source_block 4a
_cod_database_code 7205907

loop_
_symmetry_equiv_pos_as_xyz
'x, y, z'
'-x, -y, -z'

loop_
_atom_site_label
_atom_site_type_symbol
_atom_site_fract_x
_atom_site_fract_y
_atom_site_fract_z
_atom_site_U_iso_or_equiv
_atom_site_adp_type
_atom_site_occupancy
_atom_site_symmetry_multiplicity
_atom_site_calc_flag
_atom_site_refinement_flags
_atom_site_disorder_assembly
_atom_site_disorder_group
S1 S 0.19178(17) 0.76495(15) 0.33048(9) 0.0557(5) Uani 1 1 d . . .
N1 N 0.2324(4) 0.6199(4) 0.4061(2) 0.0441(10) Uani 1 1 d . . .
H1 H 0.2426 0.6236 0.4559 0.053 Uiso 1 1 calc R . .
N2 N 0.4369(6) 0.3781(5) 0.2035(3) 0.0623(13) Uani 1 1 d . . .
O1 O 0.1465(5) 0.8829(4) 0.3677(3) 0.0758(12) Uani 1 1 d . . .
O2 O 0.0774(4) 0.7647(4) 0.2768(2) 0.0713(11) Uani 1 1 d . . .
O3 O 0.2597(4) 0.2552(4) 0.4690(2) 0.0579(10) Uani 1 1 d . . .
O4 O 0.1838(5) 0.4252(4) 0.5398(2) 0.0640(11) Uani 1 1 d . . .
O5 O 0.7065(4) 0.3239(4) 0.3475(2) 0.0560(10) Uani 1 1 d . . .
O6 O 0.5682(4) 0.3695(4) 0.4661(2) 0.0561(10) Uani 1 1 d . . .
C1 C 0.3785(7) 0.7508(5) 0.2729(3) 0.0509(13) Uani 1 1 d . . .
C2 C 0.5209(7) 0.7234(6) 0.3123(3) 0.0583(14) Uani 1 1 d . . .
H2 H 0.5189 0.7116 0.3697 0.070 Uiso 1 1 calc R . .
C3 C 0.6646(7) 0.7133(6) 0.2680(4) 0.0666(16) Uani 1 1 d . . .
H3 H 0.7594 0.6952 0.2956 0.080 Uiso 1 1 calc R . .
C4 C 0.6716(8) 0.7296(7) 0.1828(4) 0.0716(17) Uani 1 1 d . . .
C5 C 0.5279(9) 0.7576(8) 0.1444(4) 0.089(2) Uani 1 1 d . . .
H5 H 0.5296 0.7705 0.0869 0.107 Uiso 1 1 calc R . .
C6 C 0.3818(8) 0.7674(7) 0.1882(3) 0.0750(18) Uani 1 1 d . . .
H6 H 0.2868 0.7850 0.1609 0.090 Uiso 1 1 calc R . .
C7 C 0.8323(9) 0.7181(9) 0.1337(4) 0.108(3) Uani 1 1 d . . .
H7A H 0.8891 0.7605 0.1564 0.162 Uiso 1 1 calc R . .
H7B H 0.8065 0.7690 0.0762 0.162 Uiso 1 1 calc R . .
H7C H 0.9028 0.6174 0.1376 0.162 Uiso 1 1 calc R . .
C8 C 0.2521(6) 0.4822(5) 0.3919(3) 0.0425(12) Uani 1 1 d . . .
H8 H 0.1615 0.5024 0.3556 0.051 Uiso 1 1 calc R . .
C9 C 0.2295(6) 0.3860(6) 0.4768(3) 0.0478(12) Uani 1 1 d . . .
C10 C 0.2349(9) 0.1550(7) 0.5451(4) 0.085(2) Uani 1 1 d . . .
H10A H 0.3103 0.1388 0.5879 0.102 Uiso 1 1 calc R . .
H10B H 0.1212 0.1967 0.5655 0.102 Uiso 1 1 calc R . .
C11 C 0.2669(9) 0.0174(7) 0.5274(5) 0.110(3) Uani 1 1 d . . .
H11A H 0.2511 -0.0488 0.5776 0.164 Uiso 1 1 calc R . .
H11B H 0.3797 -0.0236 0.5075 0.164 Uiso 1 1 calc R . .
H11C H 0.1909 0.0339 0.4856 0.164 Uiso 1 1 calc R . .
C12 C 0.4161(6) 0.4090(5) 0.3498(3) 0.0428(12) Uani 1 1 d . . .
C13 C 0.5699(6) 0.3659(5) 0.3943(3) 0.0462(12) Uani 1 1 d . . .
C14 C 0.8639(6) 0.2888(7) 0.3855(4) 0.0713(17) Uani 1 1 d . . .
H14A H 0.8519 0.3643 0.4117 0.086 Uiso 1 1 calc R . .
H14B H 0.8948 0.1972 0.4280 0.086 Uiso 1 1 calc R . .
C15 C 0.9903(8) 0.2780(9) 0.3218(4) 0.098(2) Uani 1 1 d . . .
H15A H 1.0954 0.2514 0.3464 0.147 Uiso 1 1 calc R . .
H15B H 0.9613 0.3703 0.2812 0.147 Uiso 1 1 calc R . .
H15C H 0.9992 0.2051 0.2950 0.147 Uiso 1 1 calc R . .
C16 C 0.4247(6) 0.3879(5) 0.2738(3) 0.0499(13) Uani 1 1 d . . .
C17 C 0.4515(9) 0.2560(8) 0.1713(4) 0.083(2) Uani 1 1 d . . .
C18 C 0.4671(11) 0.1251(8) 0.2419(5) 0.112(3) Uani 1 1 d . . .
H18A H 0.5756 0.0837 0.2664 0.168 Uiso 1 1 calc R . .
H18B H 0.4532 0.0541 0.2211 0.168 Uiso 1 1 calc R . .
H18C H 0.3826 0.1536 0.2835 0.168 Uiso 1 1 calc R . .
C19 C 0.2766(12) 0.3095(11) 0.1295(5) 0.145(4) Uani 1 1 d . . .
H19A H 0.2631 0.3909 0.0821 0.218 Uiso 1 1 calc R . .
H19B H 0.1885 0.3384 0.1694 0.218 Uiso 1 1 calc R . .
H19C H 0.2723 0.2315 0.1117 0.218 Uiso 1 1 calc R . .
C20 C 0.5759(9) 0.2469(10) 0.0985(5) 0.130(3) Uani 1 1 d D . .
H20A H 0.5219 0.3337 0.0544 0.156 Uiso 1 1 calc R . .
H20B H 0.5832 0.1655 0.0790 0.156 Uiso 1 1 calc R . .
C21 C 0.7551(7) 0.2313(7) 0.1004(4) 0.0734(17) Uani 1 1 d D . .
C22 C 0.8187(12) 0.2081(12) 0.0162(5) 0.168(4) Uani 1 1 d DU . .
H22A H 0.9328 0.1974 0.0097 0.252 Uiso 1 1 calc R . .
H22B H 0.7520 0.2904 -0.0261 0.252 Uiso 1 1 calc R . .
H22C H 0.8121 0.1216 0.0109 0.252 Uiso 1 1 calc R . .
C23 C 0.8494(14) 0.1128(10) 0.1681(6) 0.209(6) Uani 1 1 d DU . .
H23A H 0.9592 0.1106 0.1686 0.313 Uiso 1 1 calc R . .
H23B H 0.8581 0.0223 0.1606 0.313 Uiso 1 1 calc R . .
H23C H 0.7935 0.1268 0.2203 0.313 Uiso 1 1 calc R . .
C24 C 0.7537(8) 0.3703(7) 0.1085(4) 0.095(2) Uani 1 1 d DU . .
H24A H 0.8664 0.3597 0.1118 0.143 Uiso 1 1 calc R . .
H24B H 0.6930 0.3930 0.1582 0.143 Uiso 1 1 calc R . .
H24C H 0.7007 0.4475 0.0606 0.143 Uiso 1 1 calc R . .

loop_
_atom_site_aniso_label
_atom_site_aniso_U_11
_atom_site_aniso_U_22
_atom_site_aniso_U_33
_atom_site_aniso_U_23
_atom_site_aniso_U_13
_atom_site_aniso_U_12
S1 0.0563(9) 0.0467(9) 0.0553(9) -0.0082(7) -0.0028(7) -0.0150(7)
N1 0.052(2) 0.039(2) 0.039(2) -0.0125(18) 0.0023(18) -0.0146(19)
N2 0.072(3) 0.076(3) 0.045(3) -0.028(2) 0.006(2) -0.029(3)
O1 0.082(3) 0.041(2) 0.094(3) -0.024(2) 0.014(2) -0.0146(19)
O2 0.060(2) 0.076(3) 0.066(2) 0.006(2) -0.024(2) -0.025(2)
O3 0.065(2) 0.043(2) 0.066(2) -0.0130(18) 0.0091(18) -0.0261(18)
O4 0.080(3) 0.072(3) 0.047(2) -0.0218(19) 0.0157(19) -0.037(2)
O5 0.044(2) 0.072(3) 0.050(2) -0.0248(18) 0.0067(17) -0.0187(18)
O6 0.057(2) 0.068(2) 0.045(2) -0.0227(18) -0.0032(17) -0.0216(18)
C1 0.065(4) 0.046(3) 0.045(3) -0.006(2) 0.000(3) -0.030(3)
C2 0.068(4) 0.068(4) 0.046(3) -0.011(3) 0.000(3) -0.037(3)
C3 0.067(4) 0.075(4) 0.068(4) -0.020(3) 0.000(3) -0.037(3)
C4 0.086(5) 0.078(4) 0.068(4) -0.030(3) 0.021(4) -0.047(4)
C5 0.113(6) 0.128(6) 0.046(4) -0.028(4) 0.017(4) -0.069(5)
C6 0.081(4) 0.108(5) 0.043(3) -0.012(3) -0.004(3) -0.050(4)
C7 0.112(6) 0.139(7) 0.100(5) -0.051(5) 0.044(5) -0.076(5)
C8 0.048(3) 0.045(3) 0.036(3) -0.014(2) -0.002(2) -0.018(2)
C9 0.039(3) 0.049(3) 0.056(3) -0.016(3) -0.001(2) -0.017(2)
C10 0.103(5) 0.060(4) 0.091(5) -0.009(4) 0.018(4) -0.045(4)
C11 0.117(6) 0.070(5) 0.143(7) -0.021(5) 0.010(5) -0.045(4)
C12 0.045(3) 0.043(3) 0.045(3) -0.016(2) 0.002(2) -0.019(2)
C13 0.049(3) 0.044(3) 0.047(3) -0.015(2) 0.004(2) -0.019(2)
C14 0.050(4) 0.088(5) 0.076(4) -0.021(3) -0.004(3) -0.026(3)
C15 0.060(4) 0.156(7) 0.089(5) -0.049(5) 0.014(4) -0.046(4)
C16 0.049(3) 0.050(3) 0.049(3) -0.016(3) 0.004(2) -0.017(2)
C17 0.112(6) 0.097(5) 0.068(4) -0.046(4) 0.029(4) -0.060(4)
C18 0.164(8) 0.082(5) 0.101(6) -0.039(5) 0.021(5) -0.055(5)
C19 0.179(10) 0.201(11) 0.112(7) -0.054(7) -0.020(6) -0.116(8)
C20 0.149(8) 0.158(8) 0.125(7) -0.091(6) 0.062(6) -0.084(7)
C21 0.061(4) 0.089(5) 0.070(4) -0.030(4) 0.000(3) -0.023(3)
C22 0.188(9) 0.225(11) 0.122(7) -0.105(7) 0.059(7) -0.090(8)
C23 0.270(13) 0.121(8) 0.211(11) -0.019(8) -0.104(10) -0.041(8)
C24 0.094(5) 0.099(5) 0.104(5) -0.035(4) 0.015(4) -0.049(4)

loop_
_atom_type_symbol
_atom_type_description
_atom_type_scat_dispersion_real
_atom_type_scat_dispersion_imag
_atom_type_scat_source
C C 0.0033 0.0016 'International Tables Vol C Tables 4.2.6.8 and 6.1.1.4'
H H 0.0000 0.0000 'International Tables Vol C Tables 4.2.6.8 and 6.1.1.4'
N N 0.0061 0.0033 'International Tables Vol C Tables 4.2.6.8 and 6.1.1.4'
O O 0.0106 0.0060 'International Tables Vol C Tables 4.2.6.8 and 6.1.1.4'
S S 0.1246 0.1234 'International Tables Vol C Tables 4.2.6.8 and 6.1.1.4'

loop_
_geom_angle_atom_site_label_1
_geom_angle_atom_site_label_2
_geom_angle_atom_site_label_3
_geom_angle
_geom_angle_site_symmetry_1
_geom_angle_site_symmetry_3
_geom_angle_publ_flag
O1 S1 O2 120.2(3) . . ?
O1 S1 N1 106.6(2) . . ?
O2 S1 N1 106.7(2) . . ?
O1 S1 C1 107.1(2) . . ?
O2 S1 C1 107.6(2) . . ?
N1 S1 C1 108.1(2) . . ?
C8 N1 S1 121.4(3) . . ?
C16 N2 C17 129.8(5) . . ?
C9 O3 C10 114.9(4) . . ?
C13 O5 C14 116.4(4) . . ?
C6 C1 C2 119.7(5) . . ?
C6 C1 S1 119.8(4) . . ?
C2 C1 S1 120.5(4) . . ?
C3 C2 C1 120.6(5) . . ?
C2 C3 C4 121.1(6) . . ?
C5 C4 C3 117.5(6) . . ?
C5 C4 C7 121.7(6) . . ?
C3 C4 C7 120.8(6) . . ?
C4 C5 C6 122.3(6) . . ?
C1 C6 C5 118.9(6) . . ?
N1 C8 C12 113.2(4) . . ?
N1 C8 C9 106.9(4) . . ?
C12 C8 C9 112.5(4) . . ?
O4 C9 O3 125.1(5) . . ?
O4 C9 C8 125.3(5) . . ?
O3 C9 C8 109.6(4) . . ?
C11 C10 O3 109.4(6) . . ?
C16 C12 C13 120.0(4) . . ?
C16 C12 C8 122.6(4) . . ?
C13 C12 C8 117.4(4) . . ?
O6 C13 O5 124.9(5) . . ?
O6 C13 C12 122.0(4) . . ?
O5 C13 C12 113.1(4) . . ?
C15 C14 O5 108.8(5) . . ?
N2 C16 C12 174.6(5) . . ?
N2 C17 C18 110.6(5) . . ?
N2 C17 C20 107.7(5) . . ?
C18 C17 C20 121.7(6) . . ?
N2 C17 C19 104.4(6) . . ?
C18 C17 C19 106.4(6) . . ?
C20 C17 C19 104.6(6) . . ?
C17 C20 C21 126.6(6) . . ?
C23 C21 C22 113.3(6) . . ?
C23 C21 C24 109.3(6) . . ?
C22 C21 C24 110.6(6) . . ?
C23 C21 C20 112.6(7) . . ?
C22 C21 C20 101.7(5) . . ?
C24 C21 C20 109.2(5) . . ?

loop_
_geom_bond_atom_site_label_1
_geom_bond_atom_site_label_2
_geom_bond_distance
_geom_bond_site_symmetry_2
_geom_bond_publ_flag
S1 O1 1.423(4) . ?
S1 O2 1.434(4) . ?
S1 N1 1.611(4) . ?
S1 C1 1.768(5) . ?
N1 C8 1.460(6) . ?
N2 C16 1.194(6) . ?
N2 C17 1.473(7) . ?
O3 C9 1.322(6) . ?
O3 C10 1.457(6) . ?
O4 C9 1.196(5) . ?
O5 C13 1.326(5) . ?
O5 C14 1.459(6) . ?
O6 C13 1.208(5) . ?
C1 C6 1.371(7) . ?
C1 C2 1.376(7) . ?
C2 C3 1.361(7) . ?
C3 C4 1.379(8) . ?
C4 C5 1.376(8) . ?
C4 C7 1.518(8) . ?
C5 C6 1.376(8) . ?
C8 C12 1.511(6) . ?
C8 C9 1.530(7) . ?
C10 C11 1.455(8) . ?
C12 C16 1.335(7) . ?
C12 C13 1.466(7) . ?
C14 C15 1.428(8) . ?
C17 C18 1.500(9) . ?
C17 C20 1.524(9) . ?
C17 C19 1.584(10) . ?
C20 C21 1.522(7) . ?
C21 C23 1.444(7) . ?
C21 C22 1.490(7) . ?
C21 C24 1.492(7) . ?

loop_
_geom_hbond_atom_site_label_D
_geom_hbond_atom_site_label_H
_geom_hbond_atom_site_label_A
_geom_hbond_distance_DH
_geom_hbond_distance_HA
_geom_hbond_distance_DA
_geom_hbond_angle_DHA
_geom_hbond_site_symmetry_A
N1 H1 O6 0.86 2.28 2.986(5) 139.4 2_666
